data_2238004
loop_
_publ_author_name
'Gougeon, Patrick'
'Gall, Philippe'
'Salloum, Diala'

_publ_section_title
;
 Na~2.9~KMo~12~S~14~: a novel quaternary reduced molybdenum sulfide
 containing Mo~12~ clusters with a channel structure
;
_journal_coeditor_code RU2051
_journal_issue 6
_journal_name_full 'Acta Crystallographica Section E'
_journal_page_first i38
_journal_paper_doi 10.1107/S1600536813013603
_journal_volume 69
_journal_year 2013
_chemical_formula_iupac 'Na2.90 K Mo12 S14'
_chemical_formula_moiety 'K Mo12 Na2.90 S14'
_chemical_formula_sum 'K Mo12 Na2.9 S14'
_chemical_formula_weight 1705.89
_chemical_name_systematic
;
Trisodium potassium dodecamolybdenum tetradecasulfide
;
_space_group_IT_number 163
_symmetry_cell_setting trigonal
_symmetry_space_group_name_Hall '-P 3 2c'
_symmetry_space_group_name_H-M 'P -3 1 c'
_atom_sites_solution_primary direct
_atom_sites_solution_secondary difmap
_audit_creation_method SHELXL-97
_cell_angle_alpha 90.00
_cell_angle_beta 90.00
_cell_angle_gamma 120.00
_cell_formula_units_Z 2
_cell_length_a 9.36640(10)
_cell_length_b 9.36640(10)
_cell_length_c 16.2981(2)
_cell_measurement_reflns_used 5780
_cell_measurement_temperature 100(2)
_cell_measurement_theta_max 39.76
_cell_measurement_theta_min 3.54
_cell_volume 1238.26(2)
_computing_cell_refinement 'COLLECT (Nonius, 1998)'
_computing_data_collection 'COLLECT (Nonius, 1998)'
_computing_data_reduction 'EvalCCD (Duisenberg, 1998)'
_computing_molecular_graphics 'DIAMOND (Bergerhoff, 1996)'
_computing_publication_material 'SHELXL97 (Sheldrick, 2008)'
_computing_structure_refinement 'SHELXL97 (Sheldrick, 2008)'
_computing_structure_solution 'SHELXS97 (Sheldrick, 2008)'
_diffrn_ambient_temperature 100(2)
_diffrn_measured_fraction_theta_full 0.999
_diffrn_measured_fraction_theta_max 0.999
_diffrn_measurement_device_type 'Nonius KappaCCD'
_diffrn_measurement_method '\f scans (\k = 0) + additional \w scans'
_diffrn_radiation_monochromator graphite
_diffrn_radiation_source 'fine-focus sealed tube'
_diffrn_radiation_type MoK\a
_diffrn_radiation_wavelength 0.71069
_diffrn_reflns_av_R_equivalents 0.0560
_diffrn_reflns_av_sigmaI/netI 0.0239
_diffrn_reflns_limit_h_max 16
_diffrn_reflns_limit_h_min -16
_diffrn_reflns_limit_k_max 16
_diffrn_reflns_limit_k_min -16
_diffrn_reflns_limit_l_max 27
_diffrn_reflns_limit_l_min -29
_diffrn_reflns_number 37291
_diffrn_reflns_theta_full 39.76
_diffrn_reflns_theta_max 39.76
_diffrn_reflns_theta_min 3.54
_exptl_absorpt_coefficient_mu 7.242
_exptl_absorpt_correction_T_max 0.5719
_exptl_absorpt_correction_T_min 0.5498
_exptl_absorpt_correction_type analytical
_exptl_absorpt_process_details
;
(de Meulenaer & Tompa, 1965)
;
_exptl_crystal_colour black
_exptl_crystal_density_diffrn 4.575
_exptl_crystal_density_method 'not measured'
_exptl_crystal_description 'multi-faceted crystal'
_exptl_crystal_F_000 1558
_exptl_crystal_size_max 0.075
_exptl_crystal_size_mid 0.072
_exptl_crystal_size_min 0.070
_refine_diff_density_max 2.743
_refine_diff_density_min -1.840
_refine_ls_extinction_coef 0.00032(9)
_refine_ls_extinction_expression Fc^*^=kFc[1+0.001xFc^2^\l^3^/sin(2\q)]^-1/4^
_refine_ls_extinction_method 'SHELXL97 (Sheldrick, 2008)'
_refine_ls_goodness_of_fit_ref 1.132
_refine_ls_matrix_type full
_refine_ls_number_parameters 52
_refine_ls_number_reflns 2536
_refine_ls_number_restraints 0
_refine_ls_restrained_S_all 1.132
_refine_ls_R_factor_all 0.0306
_refine_ls_R_factor_gt 0.0273
_refine_ls_shift/su_max 0.001
_refine_ls_shift/su_mean 0.000
_refine_ls_structure_factor_coef Fsqd
_refine_ls_weighting_details 'calc w=1/[\s^2^(Fo^2^)+(0.0290P)^2^+4.9317P] where P=(Fo^2^+2Fc^2^)/3'
_refine_ls_weighting_scheme calc
_refine_ls_wR_factor_gt 0.0695
_refine_ls_wR_factor_ref 0.0725
_reflns_number_gt 2376
_reflns_number_total 2536
_reflns_threshold_expression I>2sigma(I)
_cod_data_source_file ru2051.cif
_cod_data_source_block I
_cod_original_sg_symbol_H-M 'P -31c'
_cod_original_formula_sum 'K Mo12 Na2.90 S14'
_cod_database_code 2238004
_cod_database_fobs_code 2238004

loop_
_symmetry_equiv_pos_as_xyz
'x, y, z'
'-y, x-y, z'
'-x+y, -x, z'
'-y, -x, -z+1/2'
'x, x-y, -z+1/2'
'-x+y, y, -z+1/2'
'-x, -y, -z'
'y, -x+y, -z'
'x-y, x, -z'
'y, x, z-1/2'
'-x, -x+y, z-1/2'
'x-y, -y, z-1/2'

loop_
_atom_site_type_symbol
_atom_site_label
_atom_site_fract_x
_atom_site_fract_y
_atom_site_fract_z
_atom_site_U_iso_or_equiv
_atom_site_adp_type
_atom_site_calc_flag
_atom_site_refinement_flags
_atom_site_occupancy
_atom_site_symmetry_multiplicity
Mo Mo1 0.50983(3) 0.16646(3) 0.043656(15) 0.00973(6) Uani d . 1 1
Mo Mo2 0.66853(3) 0.16929(3) 0.183610(15) 0.00826(5) Uani d . 1 1
S S1 0.68780(10) 0.04088(9) 0.05564(4) 0.01069(11) Uani d . 1 1
S S2 0.36482(9) 0.02520(9) 0.17966(4) 0.01064(11) Uani d . 1 1
S S3 0.6667 0.3333 -0.06924(8) 0.0129(2) Uani d S 1 3
K K1 0.6667 0.3333 -0.2500 0.0195(3) Uani d S 1 6
Na Na1 0.0000 0.0000 0.1936(13) 0.36(4) Uani d SP 0.71(5) 3
Na Na2 0.0000 0.0000 0.099(3) 0.40(4) Uani d SP 0.74(4) 3

loop_
_atom_site_aniso_label
_atom_site_aniso_U_11
_atom_site_aniso_U_22
_atom_site_aniso_U_33
_atom_site_aniso_U_12
_atom_site_aniso_U_13
_atom_site_aniso_U_23
Mo1 0.01224(10) 0.01354(11) 0.00434(9) 0.00714(8) -0.00045(7) 0.00041(7)
Mo2 0.01081(9) 0.01033(10) 0.00371(9) 0.00535(8) -0.00034(6) -0.00060(7)
S1 0.0143(3) 0.0125(3) 0.0063(2) 0.0074(2) -0.0003(2) -0.00134(19)
S2 0.0121(2) 0.0118(2) 0.0064(2) 0.0047(2) -0.0014(2) -0.0007(2)
S3 0.0172(3) 0.0172(3) 0.0044(4) 0.00859(16) 0.000 0.000
K1 0.0264(5) 0.0264(5) 0.0058(6) 0.0132(3) 0.000 0.000
Na1 0.47(6) 0.47(6) 0.12(2) 0.24(3) 0.000 0.000
Na2 0.045(4) 0.045(4) 1.12(12) 0.023(2) 0.000 0.000

loop_
_atom_type_symbol
_atom_type_description
_atom_type_scat_dispersion_real
_atom_type_scat_dispersion_imag
_atom_type_scat_source
Na Na 0.0362 0.0249 'International Tables Vol C Tables 4.2.6.8 and 6.1.1.4'
S S 0.1246 0.1234 'International Tables Vol C Tables 4.2.6.8 and 6.1.1.4'
K K 0.2009 0.2494 'International Tables Vol C Tables 4.2.6.8 and 6.1.1.4'
Mo Mo -1.6832 0.6857 'International Tables Vol C Tables 4.2.6.8 and 6.1.1.4'

loop_
_geom_angle_atom_site_label_1
_geom_angle_atom_site_label_2
_geom_angle_atom_site_label_3
_geom_angle_site_symmetry_1
_geom_angle_site_symmetry_3
_geom_angle
S3 Mo1 S1 . 3_665 92.320(19)
S3 Mo1 S1 . . 91.819(19)
S1 Mo1 S1 3_665 . 169.89(3)
S3 Mo1 S1 . 7_655 89.07(3)
S1 Mo1 S1 3_665 7_655 93.84(4)
S1 Mo1 S1 . 7_655 95.45(3)
S3 Mo1 S2 . . 171.28(3)
S1 Mo1 S2 3_665 . 84.81(3)
S1 Mo1 S2 . . 89.74(2)
S1 Mo1 S2 7_655 . 99.32(2)
S3 Mo1 Mo1 . 2_655 56.554(16)
S1 Mo1 Mo1 3_665 2_655 118.03(2)
S1 Mo1 Mo1 . 2_655 57.50(2)
S1 Mo1 Mo1 7_655 2_655 131.58(2)
S2 Mo1 Mo1 . 2_655 117.822(17)
S3 Mo1 Mo1 . 3_665 56.554(16)
S1 Mo1 Mo1 3_665 3_665 58.24(2)
S1 Mo1 Mo1 . 3_665 117.29(2)
S1 Mo1 Mo1 7_655 3_665 130.870(19)
S2 Mo1 Mo1 . 3_665 115.293(18)
Mo1 Mo1 Mo1 2_655 3_665 60.0
S3 Mo1 Mo2 . . 119.13(2)
S1 Mo1 Mo2 3_665 . 113.78(2)
S1 Mo1 Mo2 . . 56.254(17)
S1 Mo1 Mo2 7_655 . 137.91(2)
S2 Mo1 Mo2 . . 55.315(17)
Mo1 Mo1 Mo2 2_655 . 62.662(9)
Mo1 Mo1 Mo2 3_665 . 91.183(8)
S3 Mo1 Mo2 . 3_665 116.65(2)
S1 Mo1 Mo2 3_665 3_665 55.546(18)
S1 Mo1 Mo2 . 3_665 114.41(2)
S1 Mo1 Mo2 7_655 3_665 138.42(2)
S2 Mo1 Mo2 . 3_665 55.112(17)
Mo1 Mo1 Mo2 2_655 3_665 89.759(7)
Mo1 Mo1 Mo2 3_665 3_665 60.181(8)
Mo2 Mo1 Mo2 . 3_665 58.275(11)
S1 Mo2 S2 . . 93.26(3)
S1 Mo2 S2 . 2_655 87.06(3)
S2 Mo2 S2 . 2_655 173.83(2)
S1 Mo2 S2 . 6_655 117.76(2)
S2 Mo2 S2 . 6_655 90.68(3)
S2 Mo2 S2 2_655 6_655 94.62(3)
S1 Mo2 Mo2 . 4_665 144.46(2)
S2 Mo2 Mo2 . 4_665 120.668(19)
S2 Mo2 Mo2 2_655 4_665 60.414(17)
S2 Mo2 Mo2 6_655 4_665 56.852(18)
S1 Mo2 Mo2 . 6_655 150.83(2)
S2 Mo2 Mo2 . 6_655 60.265(17)
S2 Mo2 Mo2 2_655 6_655 120.634(19)
S2 Mo2 Mo2 6_655 6_655 55.862(18)
Mo2 Mo2 Mo2 4_665 6_655 60.428(12)
S1 Mo2 Mo2 . 2_655 115.260(19)
S2 Mo2 Mo2 . 2_655 117.738(19)
S2 Mo2 Mo2 2_655 2_655 56.865(19)
S2 Mo2 Mo2 6_655 2_655 117.009(17)
Mo2 Mo2 Mo2 4_665 2_655 60.350(10)
Mo2 Mo2 Mo2 6_655 2_655 89.670(5)
S1 Mo2 Mo2 . 3_665 119.02(2)
S2 Mo2 Mo2 . 3_665 57.760(19)
S2 Mo2 Mo2 2_655 3_665 116.843(19)
S2 Mo2 Mo2 6_655 3_665 115.061(17)
Mo2 Mo2 Mo2 4_665 3_665 90.323(5)
Mo2 Mo2 Mo2 6_655 3_665 59.222(10)
Mo2 Mo2 Mo2 2_655 3_665 60.0
S1 Mo2 Mo1 . . 57.07(2)
S2 Mo2 Mo1 . . 59.773(17)
S2 Mo2 Mo1 2_655 . 115.73(2)
S2 Mo2 Mo1 6_655 . 147.71(2)
Mo2 Mo2 Mo1 4_665 . 147.951(10)
Mo2 Mo2 Mo1 6_655 . 111.157(13)
Mo2 Mo2 Mo1 2_655 . 90.180(8)
Mo2 Mo2 Mo1 3_665 . 62.075(8)
S1 Mo2 Mo1 . 2_655 55.650(19)
S2 Mo2 Mo1 . 2_655 116.776(19)
S2 Mo2 Mo1 2_655 2_655 58.573(17)
S2 Mo2 Mo1 6_655 2_655 151.11(2)
Mo2 Mo2 Mo1 4_665 2_655 110.082(13)
Mo2 Mo2 Mo1 6_655 2_655 144.903(10)
Mo2 Mo2 Mo1 2_655 2_655 59.650(8)
Mo2 Mo2 Mo1 3_665 2_655 88.804(7)
Mo1 Mo2 Mo1 . 2_655 57.157(12)
Mo2 S1 Mo1 . 2_655 68.80(2)
Mo2 S1 Mo1 . . 66.67(2)
Mo1 S1 Mo1 2_655 . 64.26(2)
Mo2 S1 Mo1 . 7_655 136.36(4)
Mo1 S1 Mo1 2_655 7_655 127.81(3)
Mo1 S1 Mo1 . 7_655 84.55(3)
Mo2 S1 Na2 . 1_655 99.6(9)
Mo1 S1 Na2 2_655 1_655 98.08(6)
Mo1 S1 Na2 . 1_655 160.3(4)
Mo1 S1 Na2 7_655 1_655 114.5(6)
Mo2 S2 Mo2 . 3_665 65.37(2)
Mo2 S2 Mo2 . 6_655 63.873(19)
Mo2 S2 Mo2 3_665 6_655 62.735(18)
Mo2 S2 Mo1 . . 64.912(19)
Mo2 S2 Mo1 3_665 . 66.315(19)
Mo2 S2 Mo1 6_655 . 118.36(3)
Mo2 S2 Na1 . . 154.66(8)
Mo2 S2 Na1 3_665 . 89.74(2)
Mo2 S2 Na1 6_655 . 101.5(3)
Mo1 S2 Na1 . . 110.7(3)
Mo2 S2 K1 . 7_655 92.19(2)
Mo2 S2 K1 3_665 7_655 150.01(3)
Mo2 S2 K1 6_655 7_655 90.10(2)
Mo1 S2 K1 . 7_655 123.66(3)
Na1 S2 K1 . 7_655 109.13(14)
Mo1 S3 Mo1 2_655 . 66.89(3)
Mo1 S3 Mo1 2_655 3_665 66.89(3)
Mo1 S3 Mo1 . 3_665 66.89(3)
Mo1 S3 K1 2_655 . 140.47(2)
Mo1 S3 K1 . . 140.47(2)
Mo1 S3 K1 3_665 . 140.47(2)
S3 K1 S3 . 4_664 180.0
S3 K1 S2 . 8_665 70.407(11)
S3 K1 S2 4_664 8_665 109.593(11)
S3 K1 S2 . 12 109.593(11)
S3 K1 S2 4_664 12 70.407(11)
S2 K1 S2 8_665 12 171.43(2)
S3 K1 S2 . 10_655 109.593(11)
S3 K1 S2 4_664 10_655 70.407(11)
S2 K1 S2 8_665 10_655 63.43(2)
S2 K1 S2 12 10_655 109.349(11)
S3 K1 S2 . 7_655 70.407(11)
S3 K1 S2 4_664 7_655 109.593(11)
S2 K1 S2 8_665 7_655 109.349(11)
S2 K1 S2 12 7_655 63.43(2)
S2 K1 S2 10_655 7_655 78.22(2)
S3 K1 S2 . 11_665 109.593(11)
S3 K1 S2 4_664 11_665 70.407(11)
S2 K1 S2 8_665 11_665 78.22(2)
S2 K1 S2 12 11_665 109.349(11)
S2 K1 S2 10_655 11_665 109.349(12)
S2 K1 S2 7_655 11_665 171.43(2)
S3 K1 S2 . 9 70.407(11)
S3 K1 S2 4_664 9 109.593(11)
S2 K1 S2 8_665 9 109.349(11)
S2 K1 S2 12 9 78.22(2)
S2 K1 S2 10_655 9 171.43(2)
S2 K1 S2 7_655 9 109.349(11)
S2 K1 S2 11_665 9 63.43(2)
Na2 Na1 Na1 . 4 180.000(2)
Na2 Na1 S2 . 3 86.1(4)
Na1 Na1 S2 4 3 93.9(4)
Na2 Na1 S2 . . 86.1(4)
Na1 Na1 S2 4 . 93.9(4)
S2 Na1 S2 3 . 119.54(9)
Na2 Na1 S2 . 2 86.1(4)
Na1 Na1 S2 4 2 93.9(4)
S2 Na1 S2 3 2 119.54(9)
S2 Na1 S2 . 2 119.54(9)
Na2 Na1 Na2 . 4 180.000(2)
Na1 Na1 Na2 4 4 0.000(2)
S2 Na1 Na2 3 4 93.9(4)
S2 Na1 Na2 . 4 93.9(4)
S2 Na1 Na2 2 4 93.9(4)
Na1 Na2 S1 . 3_665 102.6(9)
Na1 Na2 S1 . 1_455 102.6(9)
S1 Na2 S1 3_665 1_455 115.4(7)
Na1 Na2 S1 . 2_545 102.6(9)
S1 Na2 S1 3_665 2_545 115.4(7)
S1 Na2 S1 1_455 2_545 115.4(7)
Na1 Na2 Na2 . 7 180.000(2)
S1 Na2 Na2 3_665 7 77.4(9)
S1 Na2 Na2 1_455 7 77.4(9)
S1 Na2 Na2 2_545 7 77.4(9)
Na1 Na2 Na1 . 4 0.0000(10)
S1 Na2 Na1 3_665 4 102.6(9)
S1 Na2 Na1 1_455 4 102.6(9)
S1 Na2 Na1 2_545 4 102.6(9)
Na2 Na2 Na1 7 4 180.0000(10)

loop_
_geom_bond_atom_site_label_1
_geom_bond_atom_site_label_2
_geom_bond_site_symmetry_2
_geom_bond_distance
_geom_bond_publ_flag
Mo1 S3 . 2.3855(10) y
Mo1 S1 3_665 2.4620(8) y
Mo1 S1 . 2.4822(8) y
Mo1 S1 7_655 2.4944(8) y
Mo1 S2 . 2.5907(7) y
Mo1 Mo1 2_655 2.6296(5) y
Mo1 Mo1 3_665 2.6296(5) ?
Mo1 Mo2 . 2.7155(4) y
Mo1 Mo2 3_665 2.7803(4) y
Mo2 S1 . 2.4589(7) y
Mo2 S2 . 2.4655(7) y
Mo2 S2 2_655 2.4904(8) y
Mo2 S2 6_655 2.5866(7) y
Mo2 Mo2 4_665 2.6440(5) y
Mo2 Mo2 6_655 2.6745(5) y
Mo2 Mo2 2_655 2.6765(4) ?
Mo2 Mo2 3_665 2.6765(4) y
Mo2 Mo1 2_655 2.7803(4) ?
S1 Mo1 2_655 2.4620(8) ?
S1 Mo1 7_655 2.4944(8) ?
S1 Na2 1_655 3.210(12) ?
S2 Mo2 3_665 2.4904(8) ?
S2 Mo2 6_655 2.5866(7) ?
S2 Na1 . 3.3131(17) ?
S2 K1 7_655 3.4188(7) ?
S3 Mo1 2_655 2.3855(10) ?
S3 Mo1 3_665 2.3855(10) ?
K1 S3 . 2.9460(13) y
K1 S3 4_664 2.9460(13) ?
K1 S2 8_665 3.4188(7) y
K1 S2 12 3.4188(7) ?
K1 S2 10_655 3.4188(7) ?
K1 S2 7_655 3.4188(7) ?
K1 S2 11_665 3.4188(7) y
K1 S2 9 3.4188(7) y
Na1 Na2 . 1.55(5) ?
Na1 Na1 4 1.84(4) ?
Na1 S2 3 3.3131(17) y
Na1 S2 2 3.3131(17) ?
Na1 S1 2_545 3.856(12) y
Na1 S1 1_455 3.856(12) ?
Na1 S1 3_665 3.856(12) ?
Na1 S2 5 3.898(11) y
Na1 S2 4 3.898(11) ?
Na1 S2 6 3.898(11) ?
Na2 S1 3_665 3.210(12) ?
Na2 S1 2_545 3.210(12) ?
Na2 S1 1_455 3.210(12) y
Na2 S2 3 3.56(2) ?
Na2 S2 2 3.56(2) y
